data_7122910
loop_
_publ_author_name
'Kroc, Michelle A.'
'Markiewicz, Maciej'
'Pace, Wiktoria H.'
'Wink, Donald'
'Anderson, Laura'

_publ_section_title
;
 Catalyst-Controlled Cascade Synthesis of Bridged Bicyclic
 Tetrahydrobenz[b]azepine-4-ones
;
_journal_name_full 'Chemical Communications'
_journal_paper_doi 10.1039/C8CC10313E
_journal_year 2019
_chemical_formula_sum 'C21 H25 N O2'
_chemical_formula_weight 323.42
_space_group_IT_number 14
_symmetry_cell_setting monoclinic
_symmetry_space_group_name_Hall '-P 2ybc'
_symmetry_space_group_name_H-M 'P 1 21/c 1'
_atom_sites_solution_hydrogens geom
_atom_sites_solution_primary direct
_atom_sites_solution_secondary difmap
_audit_creation_method SHELXL-97
_audit_update_record
;
2018-12-19 deposited with the CCDC.
2019-01-30 downloaded from the CCDC.
;
_cell_angle_alpha 90.00
_cell_angle_beta 107.844(3)
_cell_angle_gamma 90.00
_cell_formula_units_Z 4
_cell_length_a 9.4055(10)
_cell_length_b 20.834(2)
_cell_length_c 9.2746(10)
_cell_measurement_reflns_used 4924
_cell_measurement_temperature 296(2)
_cell_measurement_theta_max 23.1527
_cell_measurement_theta_min 2.4761
_cell_volume 1730.0(3)
_computing_structure_refinement 'SHELXL-97 (Sheldrick, 2008)'
_computing_structure_solution 'SHELXS-97 (Sheldrick, 2008)'
_diffrn_ambient_temperature 296(2)
_diffrn_measured_fraction_theta_full 0.998
_diffrn_measured_fraction_theta_max 0.998
_diffrn_measurement_device_type CCD
_diffrn_radiation_monochromator graphite
_diffrn_radiation_source 'fine-focus sealed tube'
_diffrn_radiation_type MoK\a
_diffrn_radiation_wavelength 0.71073
_diffrn_reflns_av_R_equivalents 0.0806
_diffrn_reflns_av_sigmaI/netI 0.0572
_diffrn_reflns_limit_h_max 10
_diffrn_reflns_limit_h_min -10
_diffrn_reflns_limit_k_max 23
_diffrn_reflns_limit_k_min -23
_diffrn_reflns_limit_l_max 10
_diffrn_reflns_limit_l_min -9
_diffrn_reflns_number 19854
_diffrn_reflns_theta_full 23.29
_diffrn_reflns_theta_max 23.29
_diffrn_reflns_theta_min 1.95
_exptl_absorpt_coefficient_mu 0.079
_exptl_absorpt_correction_T_max 0.9953
_exptl_absorpt_correction_T_min 0.9721
_exptl_absorpt_correction_type multi-scan
_exptl_absorpt_process_details SADABS
_exptl_crystal_colour colorless
_exptl_crystal_density_diffrn 1.242
_exptl_crystal_density_method 'not measured'
_exptl_crystal_description needle
_exptl_crystal_F_000 696
_exptl_crystal_size_max 0.36
_exptl_crystal_size_mid 0.28
_exptl_crystal_size_min 0.06
_refine_diff_density_max 0.187
_refine_diff_density_min -0.164
_refine_diff_density_rms 0.040
_refine_ls_extinction_coef 0.038(5)
_refine_ls_extinction_expression Fc^*^=kFc[1+0.001xFc^2^\l^3^/sin(2\q)]^-1/4^
_refine_ls_extinction_method SHELXL
_refine_ls_goodness_of_fit_ref 0.962
_refine_ls_hydrogen_treatment mixed
_refine_ls_matrix_type full
_refine_ls_number_parameters 230
_refine_ls_number_reflns 2497
_refine_ls_number_restraints 0
_refine_ls_restrained_S_all 0.962
_refine_ls_R_factor_all 0.0984
_refine_ls_R_factor_gt 0.0506
_refine_ls_shift/su_max 0.000
_refine_ls_shift/su_mean 0.000
_refine_ls_structure_factor_coef Fsqd
_refine_ls_weighting_details 'calc w=1/[\s^2^(Fo^2^)+(0.1000P)^2^+0.0000P] where P=(Fo^2^+2Fc^2^)/3'
_refine_ls_weighting_scheme calc
_refine_ls_wR_factor_gt 0.1247
_refine_ls_wR_factor_ref 0.1471
_reflns_number_gt 1668
_reflns_number_total 2497
_reflns_threshold_expression >2sigma(I)
_cod_data_source_file c8cc10313e2.cif
_cod_data_source_block compound9
_cod_original_sg_symbol_H-M 'P 21/c'
_cod_database_code 7122910
_publcif_funding_html
;
;

loop_
_symmetry_equiv_pos_as_xyz
'x, y, z'
'-x, y+1/2, -z+1/2'
'-x, -y, -z'
'x, -y-1/2, z-1/2'

loop_
_atom_site_label
_atom_site_type_symbol
_atom_site_fract_x
_atom_site_fract_y
_atom_site_fract_z
_atom_site_U_iso_or_equiv
_atom_site_adp_type
_atom_site_occupancy
_atom_site_symmetry_multiplicity
_atom_site_calc_flag
_atom_site_refinement_flags
H1 H 0.757(3) 0.4997(14) 1.103(3) 0.057(9) Uiso 1 1 d .
N1 N 0.7939(2) 0.46835(11) 1.0628(3) 0.0477(7) Uani 1 1 d .
C2 C 0.8871(3) 0.42602(11) 1.1837(3) 0.0388(7) Uani 1 1 d .
C3 C 1.0359(3) 0.41388(12) 1.1552(3) 0.0413(7) Uani 1 1 d .
H3A H 1.0920 0.3821 1.2266 0.050 Uiso 1 1 calc R
H3B H 1.0935 0.4533 1.1717 0.050 Uiso 1 1 calc R
C4 C 1.0138(3) 0.39022(11) 0.9942(3) 0.0366(7) Uani 1 1 d .
H4 H 0.9948 0.4287 0.9305 0.044 Uiso 1 1 calc R
C5 C 0.8688(3) 0.34928(11) 0.9387(2) 0.0357(7) Uani 1 1 d .
H5 H 0.8834 0.3172 0.8673 0.043 Uiso 1 1 calc R
C6 C 0.7371(3) 0.39019(12) 0.8563(3) 0.0385(7) Uani 1 1 d .
C7 C 0.6466(3) 0.37328(13) 0.7130(3) 0.0464(7) Uani 1 1 d .
H7 H 0.6685 0.3354 0.6712 0.056 Uiso 1 1 calc R
C8 C 0.5268(3) 0.40869(16) 0.6285(3) 0.0561(8) Uani 1 1 d .
C9 C 0.4979(3) 0.46441(16) 0.6950(4) 0.0630(9) Uani 1 1 d .
H9 H 0.4179 0.4900 0.6419 0.076 Uiso 1 1 calc R
C10 C 0.5842(3) 0.48355(14) 0.8386(3) 0.0566(8) Uani 1 1 d .
H10 H 0.5609 0.5214 0.8797 0.068 Uiso 1 1 calc R
C11 C 0.7049(3) 0.44686(12) 0.9213(3) 0.0420(7) Uani 1 1 d .
C12 C 0.8047(3) 0.36132(11) 1.1823(3) 0.0384(7) Uani 1 1 d .
H12 H 0.6980 0.3715 1.1422 0.046 Uiso 1 1 calc R
C15A C 0.8357(3) 0.31395(11) 1.0679(2) 0.0350(6) Uani 1 1 d .
H13A H 0.7464 0.2875 1.0257 0.042 Uiso 1 1 calc R
H13B H 0.970(3) 0.2460(13) 1.083(3) 0.052 Uiso 1 1 d .
O13 O 0.95634(19) 0.27287(8) 1.14652(19) 0.0444(5) Uani 1 1 d .
C14 C 0.8242(3) 0.32957(13) 1.3350(3) 0.0472(7) Uani 1 1 d .
H14B H 0.7852 0.3583 1.3961 0.057 Uiso 1 1 calc R
H14A H 0.7641 0.2908 1.3184 0.057 Uiso 1 1 calc R
H14 H 1.010(3) 0.2890(13) 1.348(3) 0.071 Uiso 1 1 d .
O14 O 0.9737(2) 0.31310(9) 1.41894(19) 0.0518(6) Uani 1 1 d .
C21 C 0.9150(3) 0.46226(13) 1.3320(3) 0.0572(8) Uani 1 1 d .
H21B H 0.8224 0.4676 1.3540 0.086 Uiso 1 1 calc R
H21C H 0.9566 0.5036 1.3234 0.086 Uiso 1 1 calc R
H21A H 0.9836 0.4385 1.4122 0.086 Uiso 1 1 calc R
C41 C 1.1470(3) 0.35784(11) 0.9666(3) 0.0383(7) Uani 1 1 d .
C42 C 1.2635(3) 0.33075(14) 1.0775(3) 0.0565(8) Uani 1 1 d .
H42 H 1.2627 0.3318 1.1775 0.068 Uiso 1 1 calc R
C43 C 1.3817(3) 0.30197(16) 1.0438(4) 0.0710(9) Uani 1 1 d .
H43 H 1.4591 0.2838 1.1209 0.085 Uiso 1 1 calc R
C44 C 1.3855(4) 0.30015(15) 0.8986(4) 0.0688(10) Uani 1 1 d .
H44 H 1.4655 0.2810 0.8761 0.083 Uiso 1 1 calc R
C45 C 1.2716(4) 0.32656(15) 0.7859(4) 0.0657(9) Uani 1 1 d .
H45 H 1.2737 0.3254 0.6863 0.079 Uiso 1 1 calc R
C46 C 1.1536(3) 0.35487(13) 0.8196(3) 0.0521(8) Uani 1 1 d .
H46 H 1.0761 0.3725 0.7416 0.063 Uiso 1 1 calc R
C81 C 0.4306(4) 0.38828(17) 0.4742(3) 0.0830(11) Uani 1 1 d .
H81C H 0.3736 0.3511 0.4834 0.125 Uiso 1 1 calc R
H81B H 0.4927 0.3781 0.4123 0.125 Uiso 1 1 calc R
H81A H 0.3640 0.4226 0.4282 0.125 Uiso 1 1 calc R

loop_
_atom_site_aniso_label
_atom_site_aniso_U_11
_atom_site_aniso_U_22
_atom_site_aniso_U_33
_atom_site_aniso_U_23
_atom_site_aniso_U_13
_atom_site_aniso_U_12
N1 0.0574(16) 0.0361(14) 0.0472(16) 0.0009(12) 0.0123(13) 0.0088(12)
C2 0.0455(16) 0.0364(15) 0.0305(15) 0.0002(12) 0.0058(12) 0.0006(12)
C3 0.0454(17) 0.0364(14) 0.0367(16) -0.0021(12) 0.0044(12) -0.0065(13)
C4 0.0414(16) 0.0329(14) 0.0323(15) 0.0033(11) 0.0066(12) -0.0023(12)
C5 0.0416(16) 0.0338(13) 0.0297(15) -0.0034(11) 0.0077(12) -0.0034(12)
C6 0.0396(16) 0.0413(16) 0.0320(15) 0.0068(12) 0.0070(13) -0.0030(13)
C7 0.0479(18) 0.0508(16) 0.0356(17) 0.0087(14) 0.0055(14) -0.0083(15)
C8 0.0480(19) 0.062(2) 0.0486(19) 0.0174(16) 0.0009(16) -0.0087(16)
C9 0.0407(18) 0.078(2) 0.060(2) 0.0338(19) -0.0009(17) 0.0087(17)
C10 0.056(2) 0.0550(18) 0.058(2) 0.0166(16) 0.0153(18) 0.0118(16)
C11 0.0407(16) 0.0430(16) 0.0394(17) 0.0119(14) 0.0081(14) 0.0010(13)
C12 0.0379(15) 0.0405(15) 0.0356(16) 0.0031(12) 0.0094(12) 0.0042(12)
C15A 0.0374(15) 0.0326(14) 0.0306(15) 0.0013(12) 0.0041(12) -0.0024(12)
O13 0.0568(12) 0.0383(11) 0.0360(11) 0.0009(8) 0.0112(9) 0.0105(9)
C14 0.0540(19) 0.0498(17) 0.0403(16) 0.0049(13) 0.0183(15) 0.0035(14)
O14 0.0627(14) 0.0559(12) 0.0334(11) 0.0061(9) 0.0096(10) 0.0044(10)
C21 0.072(2) 0.0511(18) 0.0458(18) -0.0128(14) 0.0142(15) 0.0019(15)
C41 0.0401(16) 0.0349(14) 0.0388(17) -0.0026(12) 0.0104(13) -0.0087(12)
C42 0.0452(19) 0.078(2) 0.0440(19) 0.0008(15) 0.0105(16) 0.0073(16)
C43 0.046(2) 0.096(3) 0.067(2) 0.0013(19) 0.0110(17) 0.0131(18)
C44 0.047(2) 0.081(2) 0.086(3) -0.005(2) 0.032(2) 0.0014(17)
C45 0.070(2) 0.073(2) 0.065(2) -0.0025(18) 0.037(2) -0.0006(18)
C46 0.0554(19) 0.0581(19) 0.0450(19) 0.0053(14) 0.0186(15) -0.0009(15)
C81 0.071(2) 0.101(3) 0.053(2) 0.0222(19) -0.0163(17) -0.016(2)

loop_
_atom_type_symbol
_atom_type_description
_atom_type_scat_dispersion_real
_atom_type_scat_dispersion_imag
_atom_type_scat_source
C C 0.0033 0.0016 'International Tables Vol C Tables 4.2.6.8 and 6.1.1.4'
H H 0.0000 0.0000 'International Tables Vol C Tables 4.2.6.8 and 6.1.1.4'
N N 0.0061 0.0033 'International Tables Vol C Tables 4.2.6.8 and 6.1.1.4'
O O 0.0106 0.0060 'International Tables Vol C Tables 4.2.6.8 and 6.1.1.4'

loop_
_geom_angle_atom_site_label_1
_geom_angle_atom_site_label_2
_geom_angle_atom_site_label_3
_geom_angle
C11 N1 C2 124.4(2)
N1 C2 C21 106.7(2)
N1 C2 C3 109.2(2)
C21 C2 C3 109.1(2)
N1 C2 C12 109.38(19)
C21 C2 C12 112.7(2)
C3 C2 C12 109.70(19)
C2 C3 C4 111.53(19)
C41 C4 C3 116.0(2)
C41 C4 C5 112.76(19)
C3 C4 C5 110.13(18)
C6 C5 C15A 109.84(18)
C6 C5 C4 111.03(18)
C15A C5 C4 112.07(18)
C7 C6 C11 118.5(2)
C7 C6 C5 120.7(2)
C11 C6 C5 120.8(2)
C8 C7 C6 124.4(3)
C7 C8 C9 115.9(3)
C7 C8 C81 122.7(3)
C9 C8 C81 121.4(3)
C8 C9 C10 122.2(3)
C11 C10 C9 120.7(3)
C10 C11 N1 119.8(3)
C10 C11 C6 118.3(3)
N1 C11 C6 121.9(2)
C14 C12 C15A 111.6(2)
C14 C12 C2 116.8(2)
C15A C12 C2 111.28(18)
O13 C15A C5 111.69(18)
O13 C15A C12 108.70(18)
C5 C15A C12 111.15(19)
O14 C14 C12 115.5(2)
C42 C41 C46 116.9(2)
C42 C41 C4 124.7(2)
C46 C41 C4 118.4(2)
C41 C42 C43 121.5(3)
C44 C43 C42 120.3(3)
C43 C44 C45 119.7(3)
C44 C45 C46 119.9(3)
C45 C46 C41 121.7(3)

loop_
_geom_bond_atom_site_label_1
_geom_bond_atom_site_label_2
_geom_bond_distance
N1 C11 1.397(3)
N1 C2 1.483(3)
C2 C21 1.519(3)
C2 C3 1.523(3)
C2 C12 1.553(3)
C3 C4 1.525(3)
C4 C41 1.512(3)
C4 C5 1.556(3)
C5 C6 1.505(3)
C5 C15A 1.518(3)
C6 C7 1.387(3)
C6 C11 1.401(3)
C7 C8 1.374(4)
C8 C9 1.380(4)
C8 C81 1.501(4)
C9 C10 1.389(4)
C10 C11 1.388(4)
C12 C14 1.523(3)
C12 C15A 1.541(3)
C15A O13 1.430(3)
C14 O14 1.424(3)
C41 C42 1.374(4)
C41 C46 1.385(3)
C42 C43 1.381(4)
C43 C44 1.359(4)
C44 C45 1.362(4)
C45 C46 1.375(4)

loop_
_geom_torsion_atom_site_label_1
_geom_torsion_atom_site_label_2
_geom_torsion_atom_site_label_3
_geom_torsion_atom_site_label_4
_geom_torsion
C11 N1 C2 C21 -158.5(2)
C11 N1 C2 C3 83.8(3)
C11 N1 C2 C12 -36.2(3)
N1 C2 C3 C4 -52.1(3)
C21 C2 C3 C4 -168.3(2)
C12 C2 C3 C4 67.8(2)
C2 C3 C4 C41 -162.1(2)
C2 C3 C4 C5 -32.5(3)
C41 C4 C5 C6 -136.4(2)
C3 C4 C5 C6 92.3(2)
C41 C4 C5 C15A 100.3(2)
C3 C4 C5 C15A -31.0(3)
C15A C5 C6 C7 -107.7(2)
C4 C5 C6 C7 127.8(2)
C15A C5 C6 C11 73.5(3)
C4 C5 C6 C11 -51.0(3)
C11 C6 C7 C8 0.5(4)
C5 C6 C7 C8 -178.3(2)
C6 C7 C8 C9 -0.2(4)
C6 C7 C8 C81 -179.4(2)
C7 C8 C9 C10 -0.1(4)
C81 C8 C9 C10 179.0(3)
C8 C9 C10 C11 0.3(4)
C9 C10 C11 N1 177.4(2)
C9 C10 C11 C6 0.0(4)
C2 N1 C11 C10 156.8(2)
C2 N1 C11 C6 -26.0(4)
C7 C6 C11 C10 -0.4(3)
C5 C6 C11 C10 178.4(2)
C7 C6 C11 N1 -177.7(2)
C5 C6 C11 N1 1.1(3)
N1 C2 C12 C14 -144.7(2)
C21 C2 C12 C14 -26.2(3)
C3 C2 C12 C14 95.6(2)
N1 C2 C12 C15A 85.6(2)
C21 C2 C12 C15A -155.9(2)
C3 C2 C12 C15A -34.1(3)
C6 C5 C15A O13 178.18(18)
C4 C5 C15A O13 -57.9(2)
C6 C5 C15A C12 -60.2(2)
C4 C5 C15A C12 63.7(2)
C14 C12 C15A O13 -37.1(3)
C2 C12 C15A O13 95.4(2)
C14 C12 C15A C5 -160.4(2)
C2 C12 C15A C5 -27.9(3)
C15A C12 C14 O14 69.1(3)
C2 C12 C14 O14 -60.5(3)
C3 C4 C41 C42 21.5(3)
C5 C4 C41 C42 -106.8(3)
C3 C4 C41 C46 -158.6(2)
C5 C4 C41 C46 73.1(3)
C46 C41 C42 C43 0.1(4)
C4 C41 C42 C43 -180.0(3)
C41 C42 C43 C44 0.3(5)
C42 C43 C44 C45 -0.4(5)
C43 C44 C45 C46 0.0(5)
C44 C45 C46 C41 0.4(4)
C42 C41 C46 C45 -0.5(4)
C4 C41 C46 C45 179.6(2)
